data_7206450
loop_
_publ_author_name
'Huang, Yu-Ting'
'Lai, Yu-Lun'
'Lin, Chia-Her'
'Wang, Sue-Lein'

_publ_section_title
;
 Direct use of waste PET as unfailing source of organic reagents in the
 synthesis of intrinsic white/yellow luminescent nanoporous
 zincophosphates
;
_journal_issue 8
_journal_name_full 'Green Chemistry'
_journal_page_first 2000
_journal_paper_doi 10.1039/c1gc15427c
_journal_volume 13
_journal_year 2011
_chemical_formula_sum 'C21 H22 N2 O12 P2 Zn2'
_chemical_formula_weight 687.09
_chemical_name_systematic
;
?
;
_space_group_IT_number 33
_symmetry_cell_setting orthorhombic
_symmetry_space_group_name_Hall 'P 2c -2n'
_symmetry_space_group_name_H-M 'P n a 21'
_atom_sites_solution_hydrogens geom
_atom_sites_solution_primary direct
_atom_sites_solution_secondary difmap
_audit_creation_method SHELXL-97
_cell_angle_alpha 90.00
_cell_angle_beta 90.00
_cell_angle_gamma 90.00
_cell_formula_units_Z 4
_cell_length_a 9.9740(5)
_cell_length_b 9.1804(5)
_cell_length_c 27.5385(17)
_cell_measurement_reflns_used 4851
_cell_measurement_temperature 295(2)
_cell_measurement_theta_max 26.192
_cell_measurement_theta_min 2.339
_cell_volume 2521.6(2)
_computing_cell_refinement 'Bruker SAINT (Bruker, 2007)'
_computing_data_collection 'Bruker APEX2 (Bruker, 2007)'
_computing_data_reduction 'Bruker SAINT'
_computing_molecular_graphics 'Bruker SHELXTL (Bruker, 2007)'
_computing_publication_material 'Bruker SHELXTL'
_computing_structure_refinement 'SHELXL-97 (Sheldrick, 2008)'
_computing_structure_solution 'SHELXS-97 (Sheldrick, 2008)'
_diffrn_ambient_temperature 295(2)
_diffrn_measured_fraction_theta_full 0.994
_diffrn_measured_fraction_theta_max 0.994
_diffrn_measurement_device_type 'Bruker APEX-II CCD'
_diffrn_measurement_method '\f and \w scans'
_diffrn_radiation_monochromator graphite
_diffrn_radiation_source 'fine-focus sealed tube'
_diffrn_radiation_type MoK\a
_diffrn_radiation_wavelength 0.71073
_diffrn_reflns_av_R_equivalents 0.1036
_diffrn_reflns_av_sigmaI/netI 0.1018
_diffrn_reflns_limit_h_max 13
_diffrn_reflns_limit_h_min -13
_diffrn_reflns_limit_k_max 11
_diffrn_reflns_limit_k_min -12
_diffrn_reflns_limit_l_max 36
_diffrn_reflns_limit_l_min -35
_diffrn_reflns_number 25732
_diffrn_reflns_theta_full 28.43
_diffrn_reflns_theta_max 28.43
_diffrn_reflns_theta_min 1.48
_exptl_absorpt_coefficient_mu 2.098
_exptl_absorpt_correction_T_max 0.7869
_exptl_absorpt_correction_T_min 0.6790
_exptl_absorpt_correction_type multi-scan
_exptl_absorpt_process_details 'SADABS (Bruker, 2007)'
_exptl_crystal_colour colourless
_exptl_crystal_density_diffrn 1.810
_exptl_crystal_density_method 'not measured'
_exptl_crystal_description lamellar
_exptl_crystal_F_000 1392
_exptl_crystal_size_max 0.20
_exptl_crystal_size_mid 0.12
_exptl_crystal_size_min 0.12
_refine_diff_density_max 2.449
_refine_diff_density_min -0.752
_refine_diff_density_rms 0.121
_refine_ls_abs_structure_details 'Flack H D (1983), Acta Cryst. A39, 876-881'
_refine_ls_abs_structure_Flack 0.575(17)
_refine_ls_extinction_method none
_refine_ls_goodness_of_fit_ref 1.042
_refine_ls_hydrogen_treatment constr
_refine_ls_matrix_type full
_refine_ls_number_parameters 353
_refine_ls_number_reflns 6271
_refine_ls_number_restraints 1
_refine_ls_restrained_S_all 1.042
_refine_ls_R_factor_all 0.0836
_refine_ls_R_factor_gt 0.0537
_refine_ls_shift/su_max 0.001
_refine_ls_shift/su_mean 0.000
_refine_ls_structure_factor_coef Fsqd
_refine_ls_weighting_details 'calc w=1/[\s^2^(Fo^2^)+(0.0400P)^2^+0.0000P] where P=(Fo^2^+2Fc^2^)/3'
_refine_ls_weighting_scheme calc
_refine_ls_wR_factor_gt 0.1080
_refine_ls_wR_factor_ref 0.1146
_reflns_number_gt 4151
_reflns_number_total 6271
_reflns_threshold_expression >2sigma(I)
_cod_data_source_file c1gc15427c.txt
_cod_data_source_block 2
_cod_original_sg_symbol_H-M Pna2(1)
_cod_database_code 7206450

loop_
_symmetry_equiv_pos_as_xyz
'x, y, z'
'-x, -y, z+1/2'
'x+1/2, -y+1/2, z'
'-x+1/2, y+1/2, z+1/2'

loop_
_atom_site_label
_atom_site_type_symbol
_atom_site_fract_x
_atom_site_fract_y
_atom_site_fract_z
_atom_site_U_iso_or_equiv
_atom_site_adp_type
_atom_site_occupancy
_atom_site_symmetry_multiplicity
_atom_site_calc_flag
_atom_site_refinement_flags
Zn1 Zn 0.62128(7) 0.32750(7) 0.05796(2) 0.02012(16) Uani 1 1 d .
Zn2 Zn 0.43416(7) 0.67979(7) -0.03946(2) 0.02122(17) Uani 1 1 d .
P1 P 0.72228(16) 0.57882(18) -0.01527(6) 0.0198(4) Uani 1 1 d .
P2 P 0.32699(15) 0.41845(19) 0.03494(6) 0.0211(4) Uani 1 1 d .
O1 O 0.6216(4) 0.6998(4) -0.02519(16) 0.0239(11) Uani 1 1 d .
O2 O 0.6992(4) 0.5025(4) 0.03279(15) 0.0304(11) Uani 1 1 d .
O3 O 0.3648(4) 0.8662(5) -0.01594(16) 0.0262(10) Uani 1 1 d .
O4 O 0.7069(4) 0.4594(5) -0.05581(16) 0.0341(12) Uani 1 1 d .
H4A H 0.6647 0.4933 -0.0788 0.051 Uiso 1 1 calc R
O5 O 0.4383(4) 0.3056(4) 0.04014(19) 0.0328(13) Uani 1 1 d .
O6 O 0.6914(4) 0.1487(4) 0.02861(15) 0.0261(10) Uani 1 1 d .
O7 O 0.3496(5) 0.5213(5) -0.00686(18) 0.0407(13) Uani 1 1 d .
O8 O 0.3247(5) 0.5130(5) 0.08314(17) 0.0392(12) Uani 1 1 d .
H8A H 0.3126 0.4595 0.1066 0.059 Uiso 1 1 calc R
O9 O 0.6323(5) 0.3605(5) 0.12794(17) 0.0400(13) Uani 1 1 d .
O10 O 0.3941(5) 0.6550(6) -0.10787(18) 0.0434(14) Uani 1 1 d .
O11 O 0.7798(6) 0.1966(6) 0.1526(2) 0.0591(16) Uani 1 1 d .
O12 O 0.5762(6) 0.5415(6) -0.13492(18) 0.0560(16) Uani 1 1 d .
N1 N 0.5250(6) 0.1131(7) -0.4226(2) 0.0399(15) Uani 1 1 d .
H1A H 0.5580 0.1071 -0.4514 0.048 Uiso 1 1 calc R
N2 N 0.5725(8) 0.1047(10) -0.0614(3) 0.062(2) Uani 1 1 d .
H2A H 0.6128 0.1007 -0.0338 0.074 Uiso 1 1 calc R
C1 C 0.6955(7) 0.2953(8) 0.1601(2) 0.0329(17) Uani 1 1 d .
C2 C 0.6632(7) 0.3349(8) 0.2121(2) 0.0334(17) Uani 1 1 d .
C3 C 0.7297(8) 0.2706(8) 0.2501(3) 0.045(2) Uani 1 1 d .
H3A H 0.8004 0.2076 0.2435 0.054 Uiso 1 1 calc R
C4 C 0.6947(8) 0.2966(8) 0.2974(3) 0.045(2) Uani 1 1 d .
H4B H 0.7445 0.2558 0.3226 0.054 Uiso 1 1 calc R
C5 C 0.5859(7) 0.3834(8) 0.3077(2) 0.0294(16) Uani 1 1 d .
C6 C 0.5184(7) 0.4519(8) 0.2698(2) 0.0357(17) Uani 1 1 d .
H6A H 0.4470 0.5139 0.2765 0.043 Uiso 1 1 calc R
C7 C 0.5576(6) 0.4279(8) 0.2227(2) 0.0340(17) Uani 1 1 d .
H7A H 0.5126 0.4746 0.1975 0.041 Uiso 1 1 calc R
C8 C 0.4661(7) 0.6011(8) -0.1411(2) 0.0336(16) Uani 1 1 d .
C9 C 0.5448(8) 0.0018(9) -0.3914(3) 0.042(2) Uani 1 1 d .
H9A H 0.5951 -0.0788 -0.4008 0.051 Uiso 1 1 calc R
C10 C 0.4916(7) 0.0082(8) -0.3468(3) 0.0419(19) Uani 1 1 d .
H10A H 0.5053 -0.0682 -0.3252 0.050 Uiso 1 1 calc R
C11 C 0.4138(7) 0.1315(9) -0.3322(3) 0.0385(19) Uani 1 1 d .
C12 C 0.4008(7) 0.2407(9) -0.3655(3) 0.0396(19) Uani 1 1 d .
H12A H 0.3528 0.3241 -0.3574 0.047 Uiso 1 1 calc R
C13 C 0.4576(8) 0.2292(8) -0.4107(3) 0.0415(19) Uani 1 1 d .
H13A H 0.4479 0.3047 -0.4329 0.050 Uiso 1 1 calc R
C14 C 0.3467(9) 0.1347(10) -0.2835(3) 0.056(2) Uani 1 1 d .
H14A H 0.2804 0.0576 -0.2824 0.067 Uiso 1 1 calc R
H14B H 0.2996 0.2266 -0.2801 0.067 Uiso 1 1 calc R
C15 C 0.4399(8) 0.1172(8) -0.2408(3) 0.048(2) Uani 1 1 d .
H15A H 0.5075 0.1931 -0.2415 0.057 Uiso 1 1 calc R
H15B H 0.4850 0.0238 -0.2428 0.057 Uiso 1 1 calc R
C16 C 0.3607(9) 0.1262(9) -0.1930(3) 0.054(2) Uani 1 1 d .
H16A H 0.3107 0.2169 -0.1930 0.065 Uiso 1 1 calc R
H16B H 0.2959 0.0475 -0.1927 0.065 Uiso 1 1 calc R
C17 C 0.4389(8) 0.1191(8) -0.1474(3) 0.0372(18) Uani 1 1 d .
C18 C 0.5262(9) 0.0035(10) -0.1366(3) 0.058(2) Uani 1 1 d .
H18A H 0.5383 -0.0704 -0.1593 0.069 Uiso 1 1 calc R
C19 C 0.5939(9) -0.0028(11) -0.0936(4) 0.063(3) Uani 1 1 d .
H19A H 0.6527 -0.0788 -0.0868 0.076 Uiso 1 1 calc R
C20 C 0.4931(11) 0.2150(14) -0.0700(4) 0.077(3) Uani 1 1 d .
H20A H 0.4836 0.2888 -0.0471 0.092 Uiso 1 1 calc R
C21 C 0.4248(9) 0.2215(11) -0.1125(3) 0.053(2) Uani 1 1 d .
H21A H 0.3664 0.2988 -0.1179 0.063 Uiso 1 1 calc R

loop_
_atom_site_aniso_label
_atom_site_aniso_U_11
_atom_site_aniso_U_22
_atom_site_aniso_U_33
_atom_site_aniso_U_23
_atom_site_aniso_U_13
_atom_site_aniso_U_12
Zn1 0.0209(4) 0.0245(4) 0.0150(3) 0.0016(4) 0.0004(3) 0.0012(3)
Zn2 0.0219(4) 0.0270(4) 0.0148(3) 0.0011(4) 0.0007(3) 0.0012(3)
P1 0.0181(9) 0.0224(9) 0.0189(8) 0.0022(7) -0.0014(7) -0.0002(7)
P2 0.0162(8) 0.0259(9) 0.0213(9) 0.0035(7) 0.0013(7) -0.0005(7)
O1 0.025(3) 0.015(2) 0.031(3) 0.0033(19) -0.0033(17) 0.0059(17)
O2 0.035(3) 0.029(3) 0.026(2) 0.010(2) 0.003(2) -0.010(2)
O3 0.014(2) 0.035(3) 0.030(3) -0.010(2) 0.0050(19) -0.0008(19)
O4 0.040(3) 0.033(3) 0.029(3) -0.010(2) -0.013(2) 0.005(2)
O5 0.042(3) 0.027(3) 0.029(3) 0.005(2) 0.023(2) 0.013(2)
O6 0.017(2) 0.038(3) 0.023(2) -0.008(2) -0.0012(18) 0.001(2)
O7 0.040(3) 0.038(3) 0.044(3) 0.020(2) 0.003(2) -0.007(2)
O8 0.049(3) 0.035(3) 0.033(3) -0.014(2) 0.003(2) -0.004(2)
O9 0.057(4) 0.052(3) 0.011(3) -0.002(2) -0.003(2) -0.001(3)
O10 0.046(3) 0.067(4) 0.018(3) 0.000(2) 0.006(2) 0.001(3)
O11 0.066(4) 0.077(4) 0.034(3) -0.013(3) 0.003(3) 0.029(3)
O12 0.064(4) 0.078(4) 0.026(3) -0.009(3) -0.012(3) 0.023(3)
N1 0.047(4) 0.056(4) 0.017(3) 0.003(3) 0.007(3) -0.005(3)
N2 0.057(5) 0.100(7) 0.029(4) 0.011(5) -0.011(4) -0.037(5)
C1 0.031(4) 0.054(5) 0.014(3) 0.002(3) 0.003(3) -0.007(4)
C2 0.035(4) 0.046(5) 0.020(3) -0.003(3) 0.004(3) 0.001(4)
C3 0.049(6) 0.059(5) 0.028(5) -0.001(4) 0.004(3) 0.019(4)
C4 0.041(5) 0.067(6) 0.027(4) 0.010(4) -0.006(3) 0.010(4)
C5 0.033(4) 0.045(4) 0.010(3) -0.004(3) 0.002(3) -0.002(3)
C6 0.037(5) 0.050(4) 0.020(4) 0.000(3) -0.005(3) 0.007(3)
C7 0.034(4) 0.050(5) 0.018(3) 0.012(3) 0.002(3) 0.001(3)
C8 0.037(4) 0.043(4) 0.020(4) -0.003(3) -0.004(3) -0.002(4)
C9 0.041(5) 0.040(5) 0.046(5) -0.013(4) 0.006(4) 0.008(4)
C10 0.043(5) 0.043(5) 0.039(5) 0.013(4) 0.000(3) 0.005(4)
C11 0.036(4) 0.050(5) 0.029(4) -0.009(4) 0.001(3) -0.001(3)
C12 0.052(5) 0.028(4) 0.039(5) 0.000(4) -0.007(4) 0.009(4)
C13 0.060(5) 0.035(4) 0.030(4) 0.010(3) 0.005(4) -0.003(4)
C14 0.062(6) 0.080(6) 0.024(4) -0.003(4) 0.007(4) 0.009(5)
C15 0.065(7) 0.058(4) 0.020(3) -0.003(5) 0.005(4) -0.002(4)
C16 0.070(6) 0.069(6) 0.024(4) 0.003(4) 0.001(4) 0.020(5)
C17 0.050(5) 0.038(5) 0.023(4) 0.001(4) -0.002(3) -0.007(4)
C18 0.075(7) 0.051(5) 0.047(5) -0.015(4) -0.022(5) 0.007(5)
C19 0.047(6) 0.056(6) 0.087(8) 0.026(6) -0.018(5) -0.003(5)
C20 0.072(7) 0.119(10) 0.039(6) -0.039(6) 0.007(5) -0.034(7)
C21 0.050(5) 0.063(6) 0.045(6) 0.000(5) 0.002(4) 0.001(4)

loop_
_atom_type_symbol
_atom_type_description
_atom_type_scat_dispersion_real
_atom_type_scat_dispersion_imag
_atom_type_scat_source
C C 0.0033 0.0016 'International Tables Vol C Tables 4.2.6.8 and 6.1.1.4'
H H 0.0000 0.0000 'International Tables Vol C Tables 4.2.6.8 and 6.1.1.4'
N N 0.0061 0.0033 'International Tables Vol C Tables 4.2.6.8 and 6.1.1.4'
O O 0.0106 0.0060 'International Tables Vol C Tables 4.2.6.8 and 6.1.1.4'
P P 0.1023 0.0942 'International Tables Vol C Tables 4.2.6.8 and 6.1.1.4'
Zn Zn 0.2839 1.4301 'International Tables Vol C Tables 4.2.6.8 and 6.1.1.4'

loop_
_geom_angle_atom_site_label_1
_geom_angle_atom_site_label_2
_geom_angle_atom_site_label_3
_geom_angle
_geom_angle_site_symmetry_1
_geom_angle_site_symmetry_3
O2 Zn1 O5 112.62(19) . .
O2 Zn1 O9 101.8(2) . .
O5 Zn1 O9 109.0(2) . .
O2 Zn1 O6 114.14(18) . .
O5 Zn1 O6 98.49(18) . .
O9 Zn1 O6 121.11(19) . .
O7 Zn2 O1 114.07(19) . .
O7 Zn2 O10 106.1(2) . .
O1 Zn2 O10 114.3(2) . .
O7 Zn2 O3 110.8(2) . .
O1 Zn2 O3 101.11(17) . .
O10 Zn2 O3 110.6(2) . .
O3 P1 O2 108.0(2) 3_565 .
O3 P1 O1 112.0(2) 3_565 .
O2 P1 O1 113.2(3) . .
O3 P1 O4 108.5(3) 3_565 .
O2 P1 O4 106.4(3) . .
O1 P1 O4 108.5(3) . .
O6 P2 O7 107.7(3) 3_455 .
O6 P2 O5 112.9(3) 3_455 .
O7 P2 O5 112.9(3) . .
O6 P2 O8 108.1(3) 3_455 .
O7 P2 O8 107.4(3) . .
O5 P2 O8 107.7(3) . .
P1 O1 Zn2 127.5(3) . .
P1 O2 Zn1 140.0(3) . .
P1 O3 Zn2 129.1(3) 3_465 .
P1 O4 H4A 109.5 . .
P2 O5 Zn1 130.7(3) . .
P2 O6 Zn1 128.3(3) 3 .
P2 O7 Zn2 154.8(3) . .
P2 O8 H8A 109.5 . .
C1 O9 Zn1 131.2(5) . .
C8 O10 Zn2 129.2(5) . .
C13 N1 C9 122.2(6) . .
C13 N1 H1A 118.9 . .
C9 N1 H1A 118.9 . .
C20 N2 C19 123.0(8) . .
C20 N2 H2A 118.5 . .
C19 N2 H2A 118.5 . .
O9 C1 O11 124.7(6) . .
O9 C1 C2 116.9(6) . .
O11 C1 C2 118.3(6) . .
C3 C2 C7 118.2(6) . .
C3 C2 C1 121.0(6) . .
C7 C2 C1 120.6(6) . .
C4 C3 C2 121.8(7) . .
C4 C3 H3A 119.1 . .
C2 C3 H3A 119.1 . .
C3 C4 C5 119.7(7) . .
C3 C4 H4B 120.1 . .
C5 C4 H4B 120.1 . .
C4 C5 C6 119.4(6) . .
C4 C5 C8 121.1(6) . 2_665
C6 C5 C8 119.4(6) . 2_665
C7 C6 C5 119.9(6) . .
C7 C6 H6A 120.1 . .
C5 C6 H6A 120.1 . .
C6 C7 C2 120.8(6) . .
C6 C7 H7A 119.6 . .
C2 C7 H7A 119.6 . .
O12 C8 O10 125.3(6) . .
O12 C8 C5 118.3(6) . 2_664
O10 C8 C5 116.4(6) . 2_664
C10 C9 N1 119.6(7) . .
C10 C9 H9A 120.2 . .
N1 C9 H9A 120.2 . .
C9 C10 C11 120.6(7) . .
C9 C10 H10A 119.7 . .
C11 C10 H10A 119.7 . .
C12 C11 C10 116.3(7) . .
C12 C11 C14 123.0(7) . .
C10 C11 C14 120.6(7) . .
C13 C12 C11 120.9(7) . .
C13 C12 H12A 119.5 . .
C11 C12 H12A 119.5 . .
N1 C13 C12 120.4(7) . .
N1 C13 H13A 119.8 . .
C12 C13 H13A 119.8 . .
C11 C14 C15 114.9(7) . .
C11 C14 H14A 108.6 . .
C15 C14 H14A 108.6 . .
C11 C14 H14B 108.6 . .
C15 C14 H14B 108.6 . .
H14A C14 H14B 107.5 . .
C14 C15 C16 110.2(7) . .
C14 C15 H15A 109.6 . .
C16 C15 H15A 109.6 . .
C14 C15 H15B 109.6 . .
C16 C15 H15B 109.6 . .
H15A C15 H15B 108.1 . .
C17 C16 C15 116.9(7) . .
C17 C16 H16A 108.1 . .
C15 C16 H16A 108.1 . .
C17 C16 H16B 108.1 . .
C15 C16 H16B 108.1 . .
H16A C16 H16B 107.3 . .
C21 C17 C18 116.1(8) . .
C21 C17 C16 121.2(8) . .
C18 C17 C16 122.7(7) . .
C19 C18 C17 121.5(9) . .
C19 C18 H18A 119.3 . .
C17 C18 H18A 119.3 . .
N2 C19 C18 117.6(9) . .
N2 C19 H19A 121.2 . .
C18 C19 H19A 121.2 . .
N2 C20 C21 119.7(9) . .
N2 C20 H20A 120.2 . .
C21 C20 H20A 120.2 . .
C17 C21 C20 122.1(10) . .
C17 C21 H21A 118.9 . .
C20 C21 H21A 118.9 . .

loop_
_geom_bond_atom_site_label_1
_geom_bond_atom_site_label_2
_geom_bond_distance
_geom_bond_site_symmetry_2
Zn1 O2 1.915(4) .
Zn1 O5 1.900(5) .
Zn1 O9 1.954(5) .
Zn1 O6 1.959(4) .
Zn2 O7 1.906(4) .
Zn2 O1 1.919(4) .
Zn2 O10 1.939(5) .
Zn2 O3 1.956(4) .
P1 O3 1.509(4) 3_565
P1 O2 1.515(4) .
P1 O1 1.522(4) .
P1 O4 1.572(4) .
P2 O6 1.497(4) 3_455
P2 O7 1.506(5) .
P2 O5 1.525(5) .
P2 O8 1.586(5) .
O3 P1 1.509(4) 3_465
O4 H4A 0.8200 .
O6 P2 1.497(4) 3
O8 H8A 0.8200 .
O9 C1 1.241(8) .
O10 C8 1.263(8) .
O11 C1 1.253(8) .
O12 C8 1.239(8) .
N1 C13 1.303(9) .
N1 C9 1.351(9) .
N1 H1A 0.8600 .
N2 C20 1.307(14) .
N2 C19 1.344(12) .
N2 H2A 0.8600 .
C1 C2 1.512(9) .
C2 C3 1.371(10) .
C2 C7 1.387(9) .
C3 C4 1.371(10) .
C3 H3A 0.9300 .
C4 C5 1.376(10) .
C4 H4B 0.9300 .
C5 C6 1.391(9) .
C5 C8 1.510(9) 2_665
C6 C7 1.374(10) .
C6 H6A 0.9300 .
C7 H7A 0.9300 .
C8 C5 1.510(9) 2_664
C9 C10 1.338(11) .
C9 H9A 0.9300 .
C10 C11 1.431(10) .
C10 H10A 0.9300 .
C11 C12 1.364(11) .
C11 C14 1.500(10) .
C12 C13 1.371(11) .
C12 H12A 0.9300 .
C13 H13A 0.9300 .
C14 C15 1.507(11) .
C14 H14A 0.9700 .
C14 H14B 0.9700 .
C15 C16 1.537(11) .
C15 H15A 0.9700 .
C15 H15B 0.9700 .
C16 C17 1.479(10) .
C16 H16A 0.9700 .
C16 H16B 0.9700 .
C17 C21 1.351(12) .
C17 C18 1.405(11) .
C18 C19 1.366(13) .
C18 H18A 0.9300 .
C19 H19A 0.9300 .
C20 C21 1.357(14) .
C20 H20A 0.9300 .
C21 H21A 0.9300 .
